data_7214857
loop_
_publ_author_name
'Wales, Craig'
'Thomas, Lynne H.'
'Wilson, Chick C.'

_publ_section_title
;
 Tautomerisation and polymorphism in molecular complexes of piroxicam with
 mono-substituted benzoic acids
;
_journal_issue 21
_journal_name_full CrystEngComm
_journal_page_first 7264
_journal_paper_doi 10.1039/c2ce26069g
_journal_volume 14
_journal_year 2012
_chemical_formula_moiety 'C15 H13 N3 O4 S, C7 H7 N O2'
_chemical_formula_sum 'C22 H20 N4 O6 S'
_chemical_formula_weight 468.48
_chemical_name_systematic
;
?
;
_space_group_IT_number 2
_symmetry_cell_setting triclinic
_symmetry_space_group_name_Hall '-P 1'
_symmetry_space_group_name_H-M 'P -1'
_atom_sites_solution_hydrogens difmap
_atom_sites_solution_primary direct
_atom_sites_solution_secondary difmap
_audit_creation_method SHELXL-97
_cell_angle_alpha 83.313(4)
_cell_angle_beta 79.158(5)
_cell_angle_gamma 73.738(5)
_cell_formula_units_Z 2
_cell_length_a 6.8637(6)
_cell_length_b 11.6363(11)
_cell_length_c 13.8047(12)
_cell_measurement_reflns_used 168565
_cell_measurement_temperature 100(2)
_cell_measurement_theta_max 26.02
_cell_measurement_theta_min 1
_cell_volume 1037.17(16)
_computing_cell_refinement 'HKL Scalepack (Otwinowski & Minor 1997)'
_computing_data_collection 'Collect (Bruker AXS BV, 1997-2004)'
_computing_data_reduction 'HKL Denzo&Scalepack (Otwinowski,Minor 1997)'
_computing_structure_refinement 'SHELXL-97 (Sheldrick, 2008)'
_computing_structure_solution 'SHELXS-97 (Sheldrick, 2008)'
_diffrn_ambient_temperature 100(2)
_diffrn_measured_fraction_theta_full 0.997
_diffrn_measured_fraction_theta_max 0.997
_diffrn_measurement_device_type KappaCCD
_diffrn_measurement_method 'CCD; rotation images'
_diffrn_radiation_monochromator graphite
_diffrn_radiation_source 'fine-focus sealed tube'
_diffrn_radiation_type MoK\a
_diffrn_radiation_wavelength 0.71073
_diffrn_reflns_av_R_equivalents 0.0825
_diffrn_reflns_av_sigmaI/netI 0.0563
_diffrn_reflns_limit_h_max 8
_diffrn_reflns_limit_h_min -8
_diffrn_reflns_limit_k_max 14
_diffrn_reflns_limit_k_min -14
_diffrn_reflns_limit_l_max 17
_diffrn_reflns_limit_l_min -16
_diffrn_reflns_number 17744
_diffrn_reflns_theta_full 26.03
_diffrn_reflns_theta_max 26.03
_diffrn_reflns_theta_min 1.83
_exptl_absorpt_coefficient_mu 0.207
_exptl_absorpt_correction_T_max 1
_exptl_absorpt_correction_T_min 0.725
_exptl_absorpt_correction_type multi-scan
_exptl_absorpt_process_details 'SADABS (Blessing, 1997)'
_exptl_crystal_colour yellow
_exptl_crystal_density_diffrn 1.500
_exptl_crystal_density_method 'not measured'
_exptl_crystal_description Plate
_exptl_crystal_F_000 488
_refine_diff_density_max 0.216
_refine_diff_density_min -0.435
_refine_diff_density_rms 0.057
_refine_ls_extinction_method none
_refine_ls_goodness_of_fit_ref 1.051
_refine_ls_hydrogen_treatment refall
_refine_ls_matrix_type full
_refine_ls_number_parameters 378
_refine_ls_number_reflns 4095
_refine_ls_number_restraints 0
_refine_ls_restrained_S_all 1.051
_refine_ls_R_factor_all 0.0770
_refine_ls_R_factor_gt 0.0476
_refine_ls_shift/su_max 0.000
_refine_ls_shift/su_mean 0.000
_refine_ls_structure_factor_coef Fsqd
_refine_ls_weighting_details 'calc w=1/[\s^2^(Fo^2^)+(0.0415P)^2^+0.7100P] where P=(Fo^2^+2Fc^2^)/3'
_refine_ls_weighting_scheme calc
_refine_ls_wR_factor_gt 0.1003
_refine_ls_wR_factor_ref 0.1137
_reflns_number_gt 3035
_reflns_number_total 4095
_reflns_threshold_expression >2sigma(I)
_cod_data_source_file c2ce26069g.txt
_cod_data_source_block shelxl_PXZ_2ABA
_cod_depositor_comments
;
The following automatic conversions were performed:

'_symmetry_cell_setting' value 'Triclinic' changed to 'triclinic'
according to
/usr/data/users/saulius/automatic-downloads/retrospective/RSC/lib/dictionaries/cif_core.dic
dictionary named 'cif_core.dic' version 2.4.2 from 2011-04-26.

Automatic conversion script
Id: cif_fix_values 2281 2013-09-26 08:29:07Z andrius 
;
_cod_original_sg_symbol_H-M P-1
_cod_database_code 7214857

loop_
_symmetry_equiv_pos_as_xyz
'x, y, z'
'-x, -y, -z'

loop_
_atom_site_label
_atom_site_type_symbol
_atom_site_fract_x
_atom_site_fract_y
_atom_site_fract_z
_atom_site_U_iso_or_equiv
_atom_site_adp_type
_atom_site_occupancy
_atom_site_symmetry_multiplicity
_atom_site_calc_flag
H17 H 0.851(4) 0.462(2) 0.0415(18) 0.025(6) Uiso 1 1 d
H19 H 0.773(4) 0.673(2) 0.2673(17) 0.021(6) Uiso 1 1 d
H18 H 0.812(3) 0.654(2) 0.0970(17) 0.021(6) Uiso 1 1 d
H16 H 0.859(4) 0.295(2) 0.1566(18) 0.029(7) Uiso 1 1 d
H20 H 0.829(5) 0.215(3) 0.323(2) 0.050(9) Uiso 1 1 d
H22 H 0.739(6) 0.637(3) 0.499(3) 0.072(12) Uiso 1 1 d
H21 H 0.814(5) 0.292(3) 0.408(3) 0.053(10) Uiso 1 1 d
H13 H 0.205(4) 0.128(2) 0.1451(19) 0.028(7) Uiso 1 1 d
H14 H 0.255(4) 0.237(2) 0.0657(19) 0.029(7) Uiso 1 1 d
H3 H 0.374(4) -0.191(2) 0.4660(19) 0.034(7) Uiso 1 1 d
H5 H 0.294(4) 0.455(2) 0.294(2) 0.035(8) Uiso 1 1 d
H8 H 0.081(4) 0.868(2) 0.2895(19) 0.032(7) Uiso 1 1 d
H12 H 0.381(4) 0.098(2) 0.0486(19) 0.031(7) Uiso 1 1 d
H7 H 0.169(4) 0.659(2) 0.344(2) 0.041(8) Uiso 1 1 d
H9 H 0.150(4) 0.925(2) 0.1225(18) 0.027(7) Uiso 1 1 d
H2 H 0.167(4) -0.028(2) 0.558(2) 0.038(7) Uiso 1 1 d
H10 H 0.308(4) 0.776(2) 0.008(2) 0.032(7) Uiso 1 1 d
H4 H 0.566(4) -0.161(3) 0.312(2) 0.039(8) Uiso 1 1 d
H1 H 0.162(4) 0.173(2) 0.4915(19) 0.032(7) Uiso 1 1 d
H11 H 0.379(5) 0.582(3) 0.064(2) 0.065(10) Uiso 1 1 d
S1 S 0.62126(10) 0.05333(5) 0.19692(4) 0.02499(17) Uani 1 1 d
O4 O 0.4265(2) 0.40882(14) 0.07722(11) 0.0245(4) Uani 1 1 d
O1 O 0.2762(3) 0.33397(15) 0.37903(11) 0.0269(4) Uani 1 1 d
N2 N 0.3207(3) 0.48267(18) 0.23121(15) 0.0231(4) Uani 1 1 d
O3 O 0.6545(3) -0.04138(15) 0.13321(12) 0.0301(4) Uani 1 1 d
N1 N 0.4722(3) 0.17456(17) 0.15163(14) 0.0228(4) Uani 1 1 d
N3 N 0.3195(3) 0.64012(18) 0.10919(15) 0.0238(5) Uani 1 1 d
C6 C 0.3513(4) 0.1248(2) 0.36111(17) 0.0238(5) Uani 1 1 d
C8 C 0.4014(4) 0.2716(2) 0.21768(16) 0.0220(5) Uani 1 1 d
C7 C 0.3417(4) 0.2498(2) 0.31889(17) 0.0234(5) Uani 1 1 d
C10 C 0.2788(4) 0.6017(2) 0.20489(17) 0.0226(5) Uani 1 1 d
C11 C 0.1930(4) 0.6876(2) 0.27559(18) 0.0252(5) Uani 1 1 d
C15 C 0.3141(4) 0.1570(3) 0.0993(2) 0.0288(6) Uani 1 1 d
C14 C 0.2732(4) 0.7583(2) 0.07777(19) 0.0271(6) Uani 1 1 d
C5 C 0.4713(4) 0.0246(2) 0.30971(17) 0.0237(5) Uani 1 1 d
C4 C 0.4771(4) -0.0920(2) 0.34801(19) 0.0290(6) Uani 1 1 d
C13 C 0.1833(4) 0.8430(2) 0.1440(2) 0.0306(6) Uani 1 1 d
C3 C 0.3651(4) -0.1103(3) 0.4404(2) 0.0323(6) Uani 1 1 d
C1 C 0.2402(4) 0.1038(2) 0.45411(18) 0.0265(6) Uani 1 1 d
C12 C 0.1438(4) 0.8062(2) 0.24424(19) 0.0293(6) Uani 1 1 d
C2 C 0.2491(4) -0.0124(2) 0.49299(19) 0.0306(6) Uani 1 1 d
O5 O 0.7723(3) 0.43777(16) 0.48703(12) 0.0329(4) Uani 1 1 d
O6 O 0.7498(3) 0.63079(17) 0.43634(14) 0.0347(5) Uani 1 1 d
C20 C 0.7969(4) 0.4979(2) 0.31385(17) 0.0233(5) Uani 1 1 d
N4 N 0.8304(4) 0.2830(2) 0.34367(18) 0.0313(5) Uani 1 1 d
C16 C 0.8458(4) 0.3723(2) 0.17858(18) 0.0258(5) Uani 1 1 d
C21 C 0.8238(4) 0.3828(2) 0.28095(17) 0.0248(5) Uani 1 1 d
C19 C 0.7925(4) 0.5958(2) 0.24395(18) 0.0263(5) Uani 1 1 d
C18 C 0.8147(4) 0.5837(2) 0.14394(18) 0.0278(6) Uani 1 1 d
C22 C 0.7719(4) 0.5166(2) 0.42023(18) 0.0281(6) Uani 1 1 d
C17 C 0.8412(4) 0.4702(2) 0.11229(18) 0.0280(6) Uani 1 1 d
O2 O 0.7973(3) 0.08336(15) 0.21801(12) 0.0284(4) Uani 1 1 d
C9 C 0.3867(3) 0.3889(2) 0.16851(17) 0.0224(5) Uani 1 1 d

loop_
_atom_site_aniso_label
_atom_site_aniso_U_11
_atom_site_aniso_U_22
_atom_site_aniso_U_33
_atom_site_aniso_U_23
_atom_site_aniso_U_13
_atom_site_aniso_U_12
S1 0.0275(3) 0.0243(3) 0.0229(3) -0.0027(2) -0.0027(2) -0.0070(3)
O4 0.0279(9) 0.0280(9) 0.0174(9) -0.0012(7) -0.0019(7) -0.0085(7)
O1 0.0336(10) 0.0302(10) 0.0172(8) -0.0048(7) -0.0023(7) -0.0086(8)
N2 0.0275(11) 0.0246(11) 0.0167(10) -0.0025(8) -0.0002(9) -0.0077(9)
O3 0.0398(10) 0.0242(9) 0.0261(9) -0.0068(7) -0.0033(8) -0.0075(8)
N1 0.0281(11) 0.0209(11) 0.0195(10) -0.0030(8) -0.0016(8) -0.0073(9)
N3 0.0265(11) 0.0246(12) 0.0201(11) -0.0021(9) -0.0013(9) -0.0076(9)
C6 0.0233(13) 0.0271(14) 0.0234(12) 0.0007(10) -0.0085(10) -0.0088(10)
C8 0.0233(12) 0.0235(13) 0.0193(12) -0.0038(10) -0.0019(10) -0.0065(10)
C7 0.0227(12) 0.0279(13) 0.0221(12) -0.0034(10) -0.0057(10) -0.0088(10)
C10 0.0201(12) 0.0264(13) 0.0226(12) -0.0009(10) -0.0046(10) -0.0081(10)
C11 0.0260(13) 0.0274(14) 0.0222(13) -0.0033(10) -0.0029(10) -0.0072(11)
C15 0.0333(15) 0.0314(16) 0.0251(14) -0.0044(12) -0.0083(12) -0.0109(12)
C14 0.0281(14) 0.0272(14) 0.0248(14) -0.0001(11) -0.0008(11) -0.0082(11)
C5 0.0240(12) 0.0270(14) 0.0222(12) 0.0004(10) -0.0076(10) -0.0086(10)
C4 0.0297(14) 0.0296(15) 0.0289(14) 0.0000(11) -0.0077(11) -0.0086(12)
C13 0.0327(15) 0.0221(14) 0.0364(15) -0.0015(11) -0.0030(12) -0.0083(11)
C3 0.0334(15) 0.0312(16) 0.0351(15) 0.0108(12) -0.0124(12) -0.0141(12)
C1 0.0262(13) 0.0365(15) 0.0188(12) 0.0012(11) -0.0053(10) -0.0117(12)
C12 0.0276(14) 0.0315(15) 0.0305(14) -0.0083(12) -0.0039(11) -0.0090(11)
C2 0.0302(14) 0.0392(16) 0.0257(14) 0.0065(12) -0.0094(12) -0.0148(12)
O5 0.0400(11) 0.0380(11) 0.0204(9) 0.0024(8) -0.0054(8) -0.0111(9)
O6 0.0489(12) 0.0356(11) 0.0215(10) -0.0050(8) -0.0071(9) -0.0123(9)
C20 0.0205(12) 0.0305(14) 0.0194(12) -0.0015(10) -0.0042(10) -0.0070(10)
N4 0.0398(14) 0.0284(13) 0.0287(13) 0.0014(10) -0.0089(11) -0.0129(11)
C16 0.0238(13) 0.0319(15) 0.0237(13) -0.0059(11) -0.0009(10) -0.0110(11)
C21 0.0215(12) 0.0295(14) 0.0248(13) -0.0016(10) -0.0052(10) -0.0083(10)
C19 0.0264(13) 0.0287(14) 0.0250(13) -0.0021(11) -0.0046(10) -0.0090(11)
C18 0.0288(14) 0.0357(15) 0.0214(13) 0.0029(11) -0.0067(11) -0.0127(12)
C22 0.0261(13) 0.0356(15) 0.0233(13) -0.0028(11) -0.0037(10) -0.0091(11)
C17 0.0258(13) 0.0432(16) 0.0182(13) -0.0037(11) -0.0038(10) -0.0133(12)
O2 0.0257(9) 0.0287(10) 0.0304(10) -0.0039(7) -0.0022(7) -0.0072(7)
C9 0.0187(12) 0.0306(14) 0.0191(12) -0.0023(10) -0.0028(10) -0.0087(10)

loop_
_atom_type_symbol
_atom_type_description
_atom_type_scat_dispersion_real
_atom_type_scat_dispersion_imag
_atom_type_scat_source
C C 0.0033 0.0016 'International Tables Vol C Tables 4.2.6.8 and 6.1.1.4'
H H 0.0000 0.0000 'International Tables Vol C Tables 4.2.6.8 and 6.1.1.4'
N N 0.0061 0.0033 'International Tables Vol C Tables 4.2.6.8 and 6.1.1.4'
O O 0.0106 0.0060 'International Tables Vol C Tables 4.2.6.8 and 6.1.1.4'
S S 0.1246 0.1234 'International Tables Vol C Tables 4.2.6.8 and 6.1.1.4'

loop_
_geom_angle_atom_site_label_1
_geom_angle_atom_site_label_2
_geom_angle_atom_site_label_3
_geom_angle
O3 S1 O2 118.39(11)
O3 S1 N1 108.86(10)
O2 S1 N1 108.03(10)
O3 S1 C5 110.25(11)
O2 S1 C5 107.89(10)
N1 S1 C5 102.18(11)
C10 N2 C9 127.2(2)
C10 N2 H5 121.8(17)
C9 N2 H5 110.6(17)
C8 N1 C15 115.17(19)
C8 N1 S1 113.78(15)
C15 N1 S1 116.21(16)
C10 N3 C14 122.7(2)
C10 N3 H11 117(2)
C14 N3 H11 120(2)
C1 C6 C5 117.8(2)
C1 C6 C7 120.5(2)
C5 C6 C7 121.7(2)
C7 C8 C9 124.5(2)
C7 C8 N1 121.2(2)
C9 C8 N1 114.15(19)
O1 C7 C8 122.6(2)
O1 C7 C6 117.4(2)
C8 C7 C6 120.0(2)
N3 C10 N2 120.0(2)
N3 C10 C11 118.6(2)
N2 C10 C11 121.4(2)
C12 C11 C10 118.9(2)
C12 C11 H7 123.0(16)
C10 C11 H7 118.1(17)
N1 C15 H13 112.1(14)
N1 C15 H14 106.0(14)
H13 C15 H14 111(2)
N1 C15 H12 109.1(14)
H13 C15 H12 109(2)
H14 C15 H12 110(2)
C13 C14 N3 120.0(2)
C13 C14 H10 124.1(16)
N3 C14 H10 116.0(16)
C4 C5 C6 121.8(2)
C4 C5 S1 121.36(19)
C6 C5 S1 116.76(18)
C3 C4 C5 119.2(2)
C3 C4 H4 120.2(16)
C5 C4 H4 120.5(16)
C14 C13 C12 118.8(2)
C14 C13 H9 120.4(15)
C12 C13 H9 120.9(15)
C4 C3 C2 119.7(2)
C4 C3 H3 117.9(16)
C2 C3 H3 122.4(16)
C2 C1 C6 120.3(2)
C2 C1 H1 121.6(15)
C6 C1 H1 118.0(15)
C11 C12 C13 121.1(2)
C11 C12 H8 121.8(16)
C13 C12 H8 117.2(16)
C1 C2 C3 121.1(2)
C1 C2 H2 121.1(16)
C3 C2 H2 117.7(16)
C22 O6 H22 109(2)
C19 C20 C21 119.0(2)
C19 C20 C22 119.7(2)
C21 C20 C22 121.3(2)
C21 N4 H20 121(2)
C21 N4 H21 117(2)
H20 N4 H21 120(3)
C17 C16 C21 121.3(2)
C17 C16 H16 120.8(15)
C21 C16 H16 117.8(15)
N4 C21 C16 119.1(2)
N4 C21 C20 122.9(2)
C16 C21 C20 118.0(2)
C18 C19 C20 122.2(2)
C18 C19 H19 119.8(14)
C20 C19 H19 118.0(14)
C19 C18 C17 118.4(2)
C19 C18 H18 119.9(14)
C17 C18 H18 121.7(14)
O5 C22 O6 122.7(2)
O5 C22 C20 124.9(2)
O6 C22 C20 112.4(2)
C16 C17 C18 121.1(2)
C16 C17 H17 120.5(14)
C18 C17 H17 118.4(14)
O4 C9 N2 120.9(2)
O4 C9 C8 124.4(2)
N2 C9 C8 114.7(2)

loop_
_geom_bond_atom_site_label_1
_geom_bond_atom_site_label_2
_geom_bond_distance
S1 O3 1.4317(17)
S1 O2 1.4350(17)
S1 N1 1.629(2)
S1 C5 1.751(2)
O4 C9 1.247(3)
O1 C7 1.286(3)
N2 C10 1.353(3)
N2 C9 1.393(3)
N2 H5 0.90(3)
N1 C8 1.452(3)
N1 C15 1.482(3)
N3 C10 1.348(3)
N3 C14 1.360(3)
N3 H11 0.94(3)
C6 C1 1.397(3)
C6 C5 1.406(3)
C6 C7 1.491(3)
C8 C7 1.395(3)
C8 C9 1.437(3)
C10 C11 1.408(3)
C11 C12 1.364(4)
C11 H7 0.97(3)
C15 H13 0.99(3)
C15 H14 1.00(3)
C15 H12 1.00(3)
C14 C13 1.358(4)
C14 H10 0.96(3)
C5 C4 1.390(3)
C4 C3 1.386(4)
C4 H4 0.99(3)
C13 C12 1.400(4)
C13 H9 0.94(3)
C3 C2 1.388(4)
C3 H3 0.96(3)
C1 C2 1.385(4)
C1 H1 0.98(3)
C12 H8 0.96(3)
C2 H2 0.99(3)
O5 C22 1.222(3)
O6 C22 1.335(3)
O6 H22 0.86(4)
C20 C19 1.402(3)
C20 C21 1.416(3)
C20 C22 1.481(3)
N4 C21 1.361(3)
N4 H20 0.87(3)
N4 H21 0.88(3)
C16 C17 1.373(4)
C16 C21 1.409(3)
C16 H16 0.96(3)
C19 C18 1.380(3)
C19 H19 0.95(2)
C18 C17 1.392(4)
C18 H18 0.98(2)
C17 H17 0.98(2)
